data_4128116
loop_
_publ_author_name
'Chandrabose, Sreelakshmi'
'Chen, Kai'
'Barker, Alex J.'
'Sutton, Joshua J.'
'Prasad, Shyamal K. K.'
'Zhu, Jingshuai'
'Zhou, Jiadong'
'Gordon, Keith C.'
'Xie, Zengqi'
'Zhan, Xiaowei'
'Hodgkiss, Justin M.'

_publ_section_title
;
 High Exciton Diffusion Coefficients in Fused Ring Electron Acceptor
 Films.
;
_journal_issue 17
_journal_name_full 'Journal of the American Chemical Society'
_journal_page_first 6922
_journal_page_last 6929
_journal_paper_doi 10.1021/jacs.8b12982
_journal_volume 141
_journal_year 2019
_chemical_formula_moiety 'C66 H66 N4 O2 S2'
_chemical_formula_sum 'C66 H66 N4 O2 S2'
_chemical_formula_weight 1011.34
_space_group_crystal_system triclinic
_space_group_IT_number 2
_space_group_name_Hall '-P 1'
_space_group_name_H-M_alt 'P -1'
_symmetry_space_group_name_Hall '-P 1'
_symmetry_space_group_name_H-M 'P -1'
_atom_sites_solution_hydrogens geom
_atom_sites_solution_primary dual
_audit_creation_date 2019-02-16
_audit_creation_method
;
Olex2 1.2
(compiled 2018.05.29 svn.r3508 for OlexSys, GUI svn.r5506)
;
_cell_angle_alpha 107.7160(10)
_cell_angle_beta 94.0560(10)
_cell_angle_gamma 107.8200(10)
_cell_formula_units_Z 3
_cell_length_a 11.7944(2)
_cell_length_b 17.3479(3)
_cell_length_c 25.4626(3)
_cell_measurement_reflns_used 25839
_cell_measurement_temperature 99.9(3)
_cell_measurement_theta_max 73.3790
_cell_measurement_theta_min 2.8720
_cell_volume 4646.92(13)
_computing_cell_refinement 'CrysAlisPro 1.171.39.20a (Rigaku OD, 2015)'
_computing_data_collection 'CrysAlisPro 1.171.39.20a (Rigaku OD, 2015)'
_computing_data_reduction 'CrysAlisPro 1.171.39.20a (Rigaku OD, 2015)'
_computing_molecular_graphics 'Olex2 (Dolomanov et al., 2009)'
_computing_publication_material 'Olex2 (Dolomanov et al., 2009)'
_computing_structure_refinement 'ShelXL (Sheldrick, 2015)'
_computing_structure_solution 'ShelXT (Sheldrick, 2015)'
_diffrn_ambient_environment N~2~
_diffrn_ambient_temperature 99.9(3)
_diffrn_detector 'CCD plate'
_diffrn_measured_fraction_theta_full 0.979
_diffrn_measured_fraction_theta_max 0.979
_diffrn_measurement_details
;
List of Runs (angles in degrees, time in seconds):

  # Type    Start    End  Width  t~exp~   \w     \q     \k     \f   Frames
--------------------------------------------------------------------------
  1  \w    -67.00 -34.00   0.50    0.50    --    0.00 -72.00-150.00   66
  2  \w    -14.00  89.00   0.50    0.50    --    0.00  72.00-180.00  206
  3  \w    -88.00   7.00   0.50    0.50    --    0.00 -38.00  90.00  190
  4  \w    -14.00  87.00   0.50    0.50    --    0.00  57.00  30.00  202
  5  \w      2.00  30.00   0.50    0.50    --    5.00  38.00 -30.00   56
  6  \w   -110.00 -83.00   0.50    0.50    --  -98.80  72.00 120.00   54
  7  \w    -69.00 -33.00   0.50    0.50    --  -98.80  72.00 -90.00   72
  8  \w   -113.00 -10.00   0.50    0.50    --  -98.80  38.00 -60.00  206
  9  \w    -94.00 -65.00   0.50    0.50    --  -98.80  72.00-150.00   58
 10  \w   -134.00 -85.00   0.50    0.50    --  -98.80 -19.00-180.00   98
 11  \w   -173.00 -86.00   0.50    0.50    --  -98.80 -19.00 -90.00  174
 12  \w   -113.00 -11.00   0.50    0.50    --  -98.80  72.00 -30.00  204
 13  \w   -110.00 -79.00   0.50    0.50    --  -98.80  72.00-180.00   62
 14  \w    -60.00 -26.00   0.50    0.50    --  -98.80  72.00-180.00   68
 15  \w   -111.00 -74.00   0.50    0.50    --  -98.80  72.00 -90.00   74
 16  \w   -105.00 -59.00   0.50    0.50    --  -98.80  72.00-120.00   92
 17  \w   -111.00 -23.00   0.50    0.50    --  -98.80  72.00 150.00  176
 18  \w   -187.00 -86.00   0.50    0.50    --  -98.80 -19.00  30.00  202
 19  \w   -112.00 -10.00   0.50    0.50    --  -98.80  72.00  60.00  204
 20  \w   -101.00 -62.00   0.50    0.50    --  -98.80  72.00  90.00   78
 21  \w    -77.00 -39.00   0.50    0.50    --  -98.80  72.00 120.00   76
 22  \w    -93.00 -49.00   0.50    0.50    --  -98.80  72.00   0.00   88
 23  \w   -113.00 -41.00   0.50    0.50    --  -98.80  72.00 -60.00  144
 24  \w   -188.00 -86.00   0.50    0.50    --  -98.80 -19.00 -30.00  204
 25  \w   -112.00 -10.00   0.50    0.50    --  -98.80  38.00-180.00  204
 26  \w   -111.00 -31.00   0.50    0.50    --  -98.80  72.00  34.74  160
;
_diffrn_measurement_device 'four-circle diffractometer'
_diffrn_measurement_device_type 'XtaLAB AFC12 (RCD3): Kappa single'
_diffrn_measurement_method '\w scans'
_diffrn_orient_matrix_type 'CrysAlisPro convention (1999,Acta A55,543-557)'
_diffrn_orient_matrix_UB_11 0.0850852000
_diffrn_orient_matrix_UB_12 -0.0278690000
_diffrn_orient_matrix_UB_13 -0.0390142000
_diffrn_orient_matrix_UB_21 -0.1016503000
_diffrn_orient_matrix_UB_22 -0.0319269000
_diffrn_orient_matrix_UB_23 -0.0511357000
_diffrn_orient_matrix_UB_31 0.0434392000
_diffrn_orient_matrix_UB_32 0.0898160000
_diffrn_orient_matrix_UB_33 -0.0057742000
_diffrn_radiation_monochromator graphite
_diffrn_radiation_probe x-ray
_diffrn_radiation_type CuK\a
_diffrn_radiation_wavelength 1.54184
_diffrn_reflns_av_R_equivalents 0.0322
_diffrn_reflns_av_unetI/netI 0.0360
_diffrn_reflns_Laue_measured_fraction_full 0.979
_diffrn_reflns_Laue_measured_fraction_max 0.979
_diffrn_reflns_limit_h_max 13
_diffrn_reflns_limit_h_min -14
_diffrn_reflns_limit_k_max 20
_diffrn_reflns_limit_k_min -13
_diffrn_reflns_limit_l_max 30
_diffrn_reflns_limit_l_min -30
_diffrn_reflns_number 49882
_diffrn_reflns_point_group_measured_fraction_full 0.979
_diffrn_reflns_point_group_measured_fraction_max 0.979
_diffrn_reflns_theta_full 67.078
_diffrn_reflns_theta_max 67.078
_diffrn_reflns_theta_min 2.815
_diffrn_source 'fine-focus sealed X-ray tube'
_diffrn_source_type 'Enhance (Cu) X-ray Source'
_exptl_absorpt_coefficient_mu 1.111
_exptl_absorpt_correction_T_max 1.00000
_exptl_absorpt_correction_T_min 0.81226
_exptl_absorpt_correction_type multi-scan
_exptl_absorpt_process_details
;
CrysAlisPro 1.171.39.20a (Rigaku Oxford Diffraction, 2015)
Empirical absorption correction using spherical harmonics,
 implemented in SCALE3 ABSPACK scaling algorithm.
;
_exptl_crystal_colour black
_exptl_crystal_colour_primary black
_exptl_crystal_density_diffrn 1.084
_exptl_crystal_description block
_exptl_crystal_F_000 1614
_exptl_crystal_size_max 0.2
_exptl_crystal_size_mid 0.15
_exptl_crystal_size_min 0.1
_refine_diff_density_max 0.774
_refine_diff_density_min -0.466
_refine_diff_density_rms 0.049
_refine_ls_extinction_method none
_refine_ls_goodness_of_fit_ref 1.046
_refine_ls_hydrogen_treatment constr
_refine_ls_matrix_type full
_refine_ls_number_parameters 1006
_refine_ls_number_reflns 16246
_refine_ls_number_restraints 12
_refine_ls_restrained_S_all 1.057
_refine_ls_R_factor_all 0.0532
_refine_ls_R_factor_gt 0.0470
_refine_ls_shift/su_max 0.001
_refine_ls_shift/su_mean 0.000
_refine_ls_structure_factor_coef Fsqd
_refine_ls_weighting_details 'w=1/[\s^2^(Fo^2^)+(0.0680P)^2^+2.1542P] where P=(Fo^2^+2Fc^2^)/3'
_refine_ls_weighting_scheme calc
_refine_ls_wR_factor_gt 0.1289
_refine_ls_wR_factor_ref 0.1333
_reflns_Friedel_coverage 0.000
_reflns_number_gt 14004
_reflns_number_total 16246
_reflns_threshold_expression 'I > 2\s(I)'
_cod_data_source_file ja8b12982_si_002.cif
_cod_data_source_block idic
_cod_database_code 4128116
_shelx_shelxl_version_number 2014/7
_shelx_space_group_comment
;
The symmetry employed for this shelxl refinement is uniquely defined
by the following loop, which should always be used as a source of
symmetry information in preference to the above space-group names.
They are only intended as comments.
;
_reflns_odcompleteness_completeness 98.06
_reflns_odcompleteness_iscentric 1
_reflns_odcompleteness_theta 66.97
_olex2_refinement_description
;
1. Fixed Uiso
 At 1.2 times of:
  All C(H) groups, All C(H,H) groups
 At 1.5 times of:
  All C(H,H,H) groups
2. Uiso/Uaniso restraints and constraints
Uanis(C1) \\sim Ueq, Uanis(C03A) \\sim Ueq: with sigma of 0.01 and sigma for
terminal atoms of 0.02
3.a Secondary CH2 refined with riding coordinates:
 C01A(H01A,H01B), C01D(H01C,H01D), C01P(H01E,H01G), C01R(H01H,H01I), C01S(H01J,
 H01K), C01U(H01L,H01M), C01Y(H01Q,H01R), C021(H02A,H02B), C022(H02C,H02D),
 C026(H1AA,H), C028(H02E,H02F), C02A(H2AA,HA), C02D(H02H,H02I), C02G(H02L,H02M),
  C02H(H02N,H02O), C02J(H3AA,HB), C02L(H5AA,HC), C02P(H02R,H02S), C02Q(H02T,
 H02U), C02S(H02Y,HD), C02T(H02Z,HE), C02U(H7AA,HF), C02W(H9AA,HI), C02Z(H0AA,
 HL), C030(H03A,H03B), C032(H03J,H03K), C034(H03F,H03G), C03A(H03H,H03I),
 C3(H3A,H3B), C11(H11A,H11B)
3.b Aromatic/amide H refined with riding coordinates:
 C00E(H00E), C00I(H00I), C00P(H00P), C00V(H00V), C00W(H00W), C019(H019),
 C01C(H01N), C01F(H01F), C01M(H01P), C01O(H01O), C01X(H01X), C024(H024),
 C027(H027), C029(H029), C02B(H02G), C02E(H02J), C02F(H02K), C02I(H02P),
 C02K(H4AA), C02N(H6AA), C02O(H02Q)
3.c Idealised Me refined as rotating group:
 C02R(H02V,H02W,H02X), C02V(H8AA,HG,HH), C02Y(H02,HJ,HK), C031(H03C,H03D,H03E),
  C1(H1A,H1B,H1C), C9(H9A,H9B,H9C)
;
_olex2_submission_special_instructions 'No special instructions were received'
_oxdiff_exptl_absorpt_empirical_details
;
Empirical correction (ABSPACK) includes:
- Absorption correction using spherical harmonics
- Frame scaling
;
_oxdiff_exptl_absorpt_empirical_full_max 1.285
_oxdiff_exptl_absorpt_empirical_full_min 0.535

loop_
_space_group_symop_operation_xyz
'x, y, z'
'-x, -y, -z'

loop_
_atom_site_label
_atom_site_type_symbol
_atom_site_fract_x
_atom_site_fract_y
_atom_site_fract_z
_atom_site_U_iso_or_equiv
_atom_site_adp_type
_atom_site_occupancy
_atom_site_site_symmetry_order
_atom_site_calc_flag
_atom_site_refinement_flags_posn
_atom_site_refinement_flags_adp
S01 S 0.26786(4) 0.38628(3) 0.72273(2) 0.02962(10) Uani 1 1 d . .
S02 S 0.55765(4) 0.86293(3) 0.66501(2) 0.03049(10) Uani 1 1 d . .
S03 S -0.48539(4) -0.35296(3) 0.17036(2) 0.03172(11) Uani 1 1 d . .
O007 O -0.56213(12) -0.31912(8) 0.27012(5) 0.0367(3) Uani 1 1 d . .
O008 O 0.13363(13) 0.27947(9) 0.77221(6) 0.0405(3) Uani 1 1 d . .
O009 O 0.64618(15) 0.97143(9) 0.60818(6) 0.0480(4) Uani 1 1 d . .
N00B N 0.66444(17) 1.21079(11) 0.84839(7) 0.0452(4) Uani 1 1 d . .
N00C N 0.88597(18) 1.40085(11) 0.79151(8) 0.0481(5) Uani 1 1 d . .
C00D C 0.41808(16) 0.55502(11) 0.64887(8) 0.0287(4) Uani 1 1 d . .
C00E C 0.46030(16) 0.63630(12) 0.64560(8) 0.0299(4) Uani 1 1 d . .
H00E H 0.4860 0.6448 0.6134 0.036 Uiso 1 1 calc R .
C00F C 0.50067(16) 0.79735(11) 0.70215(8) 0.0293(4) Uani 1 1 d . .
N00G N -0.2722(2) 0.11631(12) 0.44016(8) 0.0519(5) Uani 1 1 d . .
C00H C 0.42572(16) 0.69413(12) 0.74160(8) 0.0298(4) Uani 1 1 d . .
C00I C -0.38719(17) -0.17559(12) 0.24035(8) 0.0322(4) Uani 1 1 d . .
H00I H -0.3371 -0.1223 0.2407 0.039 Uiso 1 1 calc R .
C00J C 0.81787(16) 1.19245(11) 0.66936(7) 0.0287(4) Uani 1 1 d . .
C00K C 0.68481(17) 1.08474(11) 0.69746(7) 0.0305(4) Uani 1 1 d . .
C00L C 0.46342(15) 0.70558(11) 0.69206(7) 0.0287(4) Uani 1 1 d . .
C00M C 0.38020(15) 0.54332(12) 0.69832(8) 0.0289(4) Uani 1 1 d . .
C00N C -0.42741(17) -0.17247(12) 0.29006(7) 0.0298(4) Uani 1 1 d . .
N00O N 0.13936(19) 0.04354(12) 0.53445(8) 0.0500(5) Uani 1 1 d . .
C00P C 0.38429(16) 0.61261(12) 0.74505(8) 0.0308(4) Uani 1 1 d . .
H00P H 0.3599 0.6041 0.7774 0.037 Uiso 1 1 calc R .
C00Q C 0.40667(17) 0.46926(11) 0.60456(8) 0.0308(4) Uani 1 1 d . .
C00R C -0.45498(18) -0.12411(12) 0.38430(8) 0.0325(4) Uani 1 1 d . .
N00S N -0.21653(19) 0.03762(12) 0.27345(8) 0.0528(5) Uani 1 1 d . .
C00T C 0.56503(17) 0.95338(12) 0.72157(8) 0.0315(4) Uani 1 1 d . .
C00U C -0.52894(17) -0.21040(12) 0.36046(7) 0.0314(4) Uani 1 1 d . .
C00V C 0.18677(16) 0.20749(12) 0.65559(8) 0.0305(4) Uani 1 1 d . .
H00V H 0.1937 0.1706 0.6218 0.037 Uiso 1 1 calc R .
C00W C 0.90106(17) 1.26626(12) 0.66519(8) 0.0325(4) Uani 1 1 d . .
H00W H 0.9265 1.3183 0.6949 0.039 Uiso 1 1 calc R .
C00X C 0.75532(16) 1.17697(11) 0.71590(7) 0.0284(4) Uani 1 1 d . .
C00Y C -0.51307(17) -0.24509(12) 0.30190(7) 0.0301(4) Uani 1 1 d . .
C00Z C -0.48516(17) -0.44412(12) 0.05348(7) 0.0315(4) Uani 1 1 d . .
C010 C -0.40581(17) -0.24264(12) 0.18882(8) 0.0328(4) Uani 1 1 d . .
C011 C -0.39424(17) -0.09661(12) 0.34063(8) 0.0309(4) Uani 1 1 d . .
C012 C 0.78244(18) 1.11523(12) 0.62402(8) 0.0321(4) Uani 1 1 d . .
C013 C 0.35306(16) 0.40724(12) 0.63499(8) 0.0297(4) Uani 1 1 d . .
C014 C 0.11490(16) 0.16481(12) 0.68550(8) 0.0310(4) Uani 1 1 d . .
C015 C 0.33899(16) 0.45174(11) 0.68791(7) 0.0283(4) Uani 1 1 d . .
C016 C 0.69751(18) 1.04607(12) 0.63900(8) 0.0339(4) Uani 1 1 d . .
C017 C 0.43565(17) 0.77904(12) 0.78586(8) 0.0339(4) Uani 1 1 d . .
C018 C 0.25224(16) 0.29515(12) 0.66510(8) 0.0304(4) Uani 1 1 d . .
C019 C 0.62149(17) 1.04188(12) 0.72947(8) 0.0312(4) Uani 1 1 d . .
H019 H 0.6142 1.0785 0.7633 0.037 Uiso 1 1 calc R .
C01A C 0.32186(18) 0.44894(12) 0.54927(8) 0.0341(4) Uani 1 1 d . .
H01A H 0.3524 0.4959 0.5351 0.041 Uiso 1 1 calc R .
H01B H 0.3265 0.3974 0.5220 0.041 Uiso 1 1 calc R .
C01B C -0.32276(18) -0.01316(12) 0.34836(8) 0.0342(4) Uani 1 1 d . .
C01C C -0.45100(17) -0.46880(13) -0.04208(8) 0.0335(4) Uani 1 1 d . .
H01N H -0.4190 -0.4491 -0.0698 0.040 Uiso 1 1 calc R .
C01D C 0.62632(17) 0.48569(13) 0.64150(9) 0.0365(4) Uani 1 1 d . .
H01C H 0.5966 0.4422 0.6586 0.044 Uiso 1 1 calc R .
H01D H 0.6377 0.5414 0.6691 0.044 Uiso 1 1 calc R .
C01E C 0.48592(16) 0.84131(12) 0.75503(8) 0.0320(4) Uani 1 1 d . .
C01F C 0.30584(17) 0.31885(12) 0.62204(8) 0.0316(4) Uani 1 1 d . .
H01F H 0.3091 0.2793 0.5885 0.038 Uiso 1 1 calc R .
C01G C 0.01203(17) 0.13233(12) 0.75717(8) 0.0336(4) Uani 1 1 d . .
C01H C -0.45463(17) -0.37017(12) 0.10421(7) 0.0316(4) Uani 1 1 d . .
C01I C 0.70832(18) 1.22248(11) 0.81139(8) 0.0340(4) Uani 1 1 d . .
C01J C -0.01714(17) 0.05555(12) 0.71228(8) 0.0340(4) Uani 1 1 d . .
C01K C 0.09353(17) 0.20376(12) 0.74240(8) 0.0326(4) Uani 1 1 d . .
C01L C 0.76536(17) 1.23911(11) 0.76607(8) 0.0305(4) Uani 1 1 d . .
C01M C -0.60328(19) -0.25291(13) 0.39007(8) 0.0365(4) Uani 1 1 d . .
H01P H -0.6537 -0.3100 0.3731 0.044 Uiso 1 1 calc R .
C01N C 0.04407(17) 0.07281(12) 0.66596(8) 0.0326(4) Uani 1 1 d . .
C01O C 0.52073(17) 0.92895(12) 0.76601(8) 0.0340(4) Uani 1 1 d . .
H01O H 0.5154 0.9678 0.7994 0.041 Uiso 1 1 calc R .
C01P C 0.53248(17) 0.46883(12) 0.59166(8) 0.0355(4) Uani 1 1 d . .
H01E H 0.5224 0.4132 0.5642 0.043 Uiso 1 1 calc R .
H01G H 0.5637 0.5121 0.5746 0.043 Uiso 1 1 calc R .
C01Q C -0.43666(17) -0.41267(12) 0.01162(8) 0.0318(4) Uani 1 1 d . .
C01R C 0.84228(18) 0.49857(13) 0.67389(9) 0.0387(5) Uani 1 1 d . .
H01H H 0.8118 0.4543 0.6903 0.046 Uiso 1 1 calc R .
H01I H 0.8550 0.5539 0.7023 0.046 Uiso 1 1 calc R .
C01S C 0.18919(18) 0.43531(13) 0.55267(8) 0.0358(4) Uani 1 1 d . .
H01J H 0.1822 0.4892 0.5754 0.043 Uiso 1 1 calc R .
H01K H 0.1603 0.3936 0.5712 0.043 Uiso 1 1 calc R .
C01T C 0.83353(18) 1.32848(12) 0.77905(8) 0.0353(4) Uani 1 1 d . .
C01U C 0.74786(18) 0.48446(13) 0.62530(9) 0.0388(5) Uani 1 1 d . .
H01L H 0.7357 0.4294 0.5968 0.047 Uiso 1 1 calc R .
H01M H 0.7782 0.5290 0.6091 0.047 Uiso 1 1 calc R .
C01V C -0.36892(19) -0.31535(13) 0.03499(8) 0.0358(4) Uani 1 1 d . .
C01W C -0.38678(18) -0.29569(13) 0.09567(8) 0.0339(4) Uani 1 1 d . .
C01X C 0.94494(18) 1.26005(13) 0.61543(8) 0.0356(4) Uani 1 1 d . .
H01X H 1.0006 1.3088 0.6121 0.043 Uiso 1 1 calc R .
C01Y C -0.16617(18) -0.33927(14) 0.05523(8) 0.0389(4) Uani 1 1 d . .
H01Q H -0.2123 -0.4005 0.0417 0.047 Uiso 1 1 calc R .
H01R H -0.1595 -0.3181 0.0956 0.047 Uiso 1 1 calc R .
C01Z C -0.2971(2) 0.05717(13) 0.39997(8) 0.0397(5) Uani 1 1 d . .
C020 C -0.26543(19) 0.01365(12) 0.30597(8) 0.0381(4) Uani 1 1 d . .
C021 C 0.30976(19) 0.77964(13) 0.79876(9) 0.0408(5) Uani 1 1 d . .
H02A H 0.2786 0.7368 0.8162 0.049 Uiso 1 1 calc R .
H02B H 0.3196 0.8355 0.8258 0.049 Uiso 1 1 calc R .
C022 C -0.02527(19) 0.38066(13) 0.49634(8) 0.0396(5) Uani 1 1 d . .
H02C H -0.0492 0.3375 0.5141 0.048 Uiso 1 1 calc R .
H02D H -0.0398 0.4315 0.5192 0.048 Uiso 1 1 calc R .
C023 C 0.0913(2) 0.03058(12) 0.57030(9) 0.0400(5) Uani 1 1 d . .
C024 C 0.9079(2) 1.18281(13) 0.57032(8) 0.0393(5) Uani 1 1 d . .
H024 H 0.9384 1.1807 0.5374 0.047 Uiso 1 1 calc R .
C025 C 0.03133(18) 0.01206(12) 0.61442(9) 0.0378(4) Uani 1 1 d . .
C026 C -0.23397(18) -0.29386(13) 0.02995(8) 0.0386(5) Uani 1 1 d . .
H1AA H -0.2285 -0.3081 -0.0095 0.046 Uiso 1 1 calc R .
H H -0.1933 -0.2322 0.0478 0.046 Uiso 1 1 calc R .
C027 C -0.35761(18) -0.22368(13) 0.14334(8) 0.0363(4) Uani 1 1 d . .
H027 H -0.3111 -0.1686 0.1452 0.044 Uiso 1 1 calc R .
C028 C 0.21647(18) 0.76187(13) 0.74855(9) 0.0411(5) Uani 1 1 d . .
H02E H 0.2052 0.7057 0.7215 0.049 Uiso 1 1 calc R .
H02F H 0.2469 0.8045 0.7309 0.049 Uiso 1 1 calc R .
C029 C -0.4488(2) -0.08044(13) 0.44092(8) 0.0418(5) Uani 1 1 d . .
H029 H -0.3969 -0.0238 0.4582 0.050 Uiso 1 1 calc R .
C02A C -0.03983(18) -0.32572(14) 0.04099(9) 0.0409(5) Uani 1 1 d . .
H2AA H -0.0463 -0.3429 0.0006 0.049 Uiso 1 1 calc R .
HA H 0.0079 -0.2648 0.0568 0.049 Uiso 1 1 calc R .
C02B C -0.03240(19) 0.13666(14) 0.80662(9) 0.0405(5) Uani 1 1 d . .
H02G H -0.0126 0.1888 0.8360 0.049 Uiso 1 1 calc R .
C02D C 0.10941(19) 0.40368(14) 0.49532(8) 0.0402(5) Uani 1 1 d . .
H02H H 0.1337 0.4481 0.4786 0.048 Uiso 1 1 calc R .
H02I H 0.1235 0.3533 0.4715 0.048 Uiso 1 1 calc R .
C02E C -0.09340(19) -0.02082(13) 0.71676(10) 0.0425(5) Uani 1 1 d . .
H02J H -0.1141 -0.0730 0.6874 0.051 Uiso 1 1 calc R .
C02F C 0.8257(2) 1.10930(13) 0.57434(8) 0.0390(5) Uani 1 1 d . .
H02K H 0.8002 1.0574 0.5445 0.047 Uiso 1 1 calc R .
C02G C 0.52153(19) 0.79882(13) 0.84049(8) 0.0410(5) Uani 1 1 d . .
H02L H 0.5180 0.8505 0.8680 0.049 Uiso 1 1 calc R .
H02M H 0.4913 0.7519 0.8547 0.049 Uiso 1 1 calc R .
C02H C 0.96313(19) 0.49671(14) 0.65741(10) 0.0444(5) Uani 1 1 d . .
H02N H 0.9508 0.4408 0.6298 0.053 Uiso 1 1 calc R .
H02O H 0.9924 0.5399 0.6400 0.053 Uiso 1 1 calc R .
C02I C -0.1372(2) -0.01654(14) 0.76630(10) 0.0467(5) Uani 1 1 d . .
H02P H -0.1881 -0.0668 0.7699 0.056 Uiso 1 1 calc R .
C02J C -0.4251(2) -0.26604(14) 0.00570(8) 0.0418(5) Uani 1 1 d . .
H3AA H -0.3755 -0.2054 0.0209 0.050 Uiso 1 1 calc R .
HB H -0.4209 -0.2863 -0.0338 0.050 Uiso 1 1 calc R .
C02K C -0.6003(2) -0.20791(14) 0.44548(9) 0.0454(5) Uani 1 1 d . .
H4AA H -0.6511 -0.2344 0.4660 0.055 Uiso 1 1 calc R .
C02L C 0.02572(19) -0.37572(14) 0.06253(9) 0.0417(5) Uani 1 1 d . .
H5AA H -0.0288 -0.4346 0.0528 0.050 Uiso 1 1 calc R .
HC H 0.0455 -0.3509 0.1031 0.050 Uiso 1 1 calc R .
N02M N -0.1036(2) -0.14840(13) 0.58251(10) 0.0728(7) Uani 1 1 d . .
C02N C -0.5217(2) -0.12327(14) 0.47086(9) 0.0484(6) Uani 1 1 d . .
H6AA H -0.5181 -0.0949 0.5087 0.058 Uiso 1 1 calc R .
C02O C -0.10747(19) 0.06040(15) 0.81065(10) 0.0447(5) Uani 1 1 d . .
H02Q H -0.1381 0.0609 0.8434 0.054 Uiso 1 1 calc R .
C02P C 0.0011(2) 0.74703(14) 0.71429(11) 0.0496(6) Uani 1 1 d . .
H02R H -0.0118 0.6905 0.6873 0.060 Uiso 1 1 calc R .
H02S H 0.0325 0.7891 0.6963 0.060 Uiso 1 1 calc R .
C02Q C 0.6531(2) 0.81175(15) 0.83612(9) 0.0466(5) Uani 1 1 d . .
H02T H 0.6866 0.8621 0.8254 0.056 Uiso 1 1 calc R .
H02U H 0.6574 0.7622 0.8068 0.056 Uiso 1 1 calc R .
C02R C 1.0584(2) 0.51328(15) 0.70605(11) 0.0525(6) Uani 1 1 d . .
H02V H 1.1320 0.5110 0.6929 0.079 Uiso 1 1 calc GR .
H02W H 1.0309 0.4702 0.7231 0.079 Uiso 1 1 calc GR .
H02X H 1.0730 0.5692 0.7332 0.079 Uiso 1 1 calc GR .
C02S C 0.0946(2) 0.76388(14) 0.76371(11) 0.0486(6) Uani 1 1 d . .
H02Y H 0.0641 0.7210 0.7812 0.058 Uiso 1 1 calc R .
HD H 0.1062 0.8199 0.7911 0.058 Uiso 1 1 calc R .
C02T C -0.1047(2) 0.34663(16) 0.43892(9) 0.0517(6) Uani 1 1 d . .
H02Z H -0.0804 0.3895 0.4209 0.062 Uiso 1 1 calc R .
HE H -0.0913 0.2952 0.4162 0.062 Uiso 1 1 calc R .
C02U C 0.1418(2) -0.37710(15) 0.03992(9) 0.0465(5) Uani 1 1 d . .
H7AA H 0.1230 -0.4002 -0.0007 0.056 Uiso 1 1 calc R .
HF H 0.1980 -0.3184 0.0509 0.056 Uiso 1 1 calc R .
C02V C 0.2023(2) -0.42997(16) 0.06062(10) 0.0534(6) Uani 1 1 d . .
H8AA H 0.2703 -0.4328 0.0425 0.080 Uiso 1 1 calc GR .
HG H 0.1455 -0.4872 0.0521 0.080 Uiso 1 1 calc GR .
HH H 0.2295 -0.4037 0.1004 0.080 Uiso 1 1 calc GR .
C02W C -0.5550(2) -0.27384(18) 0.01082(10) 0.0543(6) Uani 1 1 d . .
H9AA H -0.5600 -0.2525 0.0502 0.065 Uiso 1 1 calc R .
HI H -0.6056 -0.3342 -0.0044 0.065 Uiso 1 1 calc R .
C02X C -0.0448(2) -0.07678(14) 0.59810(10) 0.0508(6) Uani 1 1 d . .
C02Y C -0.2385(2) 0.32507(16) 0.44067(11) 0.0562(6) Uani 1 1 d . .
H02 H -0.2830 0.3075 0.4035 0.084 Uiso 1 1 calc GR .
HJ H -0.2523 0.3750 0.4643 0.084 Uiso 1 1 calc GR .
HK H -0.2650 0.2791 0.4554 0.084 Uiso 1 1 calc GR .
C02Z C -0.1198(2) 0.75093(16) 0.72925(13) 0.0615(7) Uani 1 1 d . .
H0AA H -0.1512 0.7090 0.7473 0.074 Uiso 1 1 calc R .
HL H -0.1072 0.8076 0.7559 0.074 Uiso 1 1 calc R .
C030 C 0.7300(2) 0.82364(19) 0.89068(11) 0.0641(7) Uani 1 1 d . .
H03A H 0.7210 0.8707 0.9205 0.077 Uiso 1 1 calc R .
H03B H 0.6993 0.7718 0.9000 0.077 Uiso 1 1 calc R .
C031 C -0.2122(2) 0.73337(17) 0.67932(16) 0.0754(9) Uani 1 1 d . .
H03C H -0.2277 0.6764 0.6534 0.113 Uiso 1 1 calc GR .
H03D H -0.1820 0.7748 0.6613 0.113 Uiso 1 1 calc GR .
H03E H -0.2860 0.7377 0.6914 0.113 Uiso 1 1 calc GR .
C032 C -0.6040(3) -0.2235(2) -0.01993(12) 0.0763(9) Uani 1 1 d . .
H03J H -0.5984 -0.2455 -0.0592 0.092 Uiso 1 1 calc R .
H03K H -0.6892 -0.2360 -0.0179 0.092 Uiso 1 1 calc R .
C034 C 0.8635(3) 0.8424(3) 0.88862(15) 0.0982(13) Uani 1 1 d . .
H03F H 0.8724 0.7963 0.8580 0.118 Uiso 1 1 calc R .
H03G H 0.8949 0.8954 0.8806 0.118 Uiso 1 1 calc R .
C03A C 0.9389(4) 0.8511(4) 0.94198(18) 0.1319(18) Uani 1 1 d . U
H03H H 0.9019 0.8015 0.9529 0.158 Uiso 1 1 calc R .
H03I H 0.9400 0.9021 0.9717 0.158 Uiso 1 1 calc R .
C1 C 1.0722(6) 0.8579(7) 0.9351(3) 0.264(5) Uani 1 1 d . U
H1A H 1.0713 0.8116 0.9025 0.396 Uiso 1 1 calc GR .
H1B H 1.1132 0.8542 0.9677 0.396 Uiso 1 1 calc GR .
H1C H 1.1136 0.9120 0.9309 0.396 Uiso 1 1 calc GR .
C3 C -0.5428(4) -0.1273(3) 0.00097(16) 0.1019(13) Uani 1 1 d . .
H3A H -0.5794 -0.1046 -0.0234 0.122 Uiso 1 1 calc R .
H3B H -0.4586 -0.1150 -0.0031 0.122 Uiso 1 1 calc R .
C9 C -0.6704(4) -0.0736(3) 0.07045(17) 0.1090(13) Uani 1 1 d . .
H9A H -0.6945 -0.0439 0.0480 0.164 Uiso 1 1 calc GR .
H9B H -0.6682 -0.0437 0.1092 0.164 Uiso 1 1 calc GR .
H9C H -0.7275 -0.1312 0.0594 0.164 Uiso 1 1 calc GR .
C11 C -0.5461(4) -0.0769(3) 0.06218(16) 0.0968(11) Uani 1 1 d . .
H11A H -0.5204 -0.1040 0.0867 0.116 Uiso 1 1 calc R .
H11B H -0.4892 -0.0185 0.0729 0.116 Uiso 1 1 calc R .

loop_
_atom_site_aniso_label
_atom_site_aniso_U_11
_atom_site_aniso_U_22
_atom_site_aniso_U_33
_atom_site_aniso_U_23
_atom_site_aniso_U_13
_atom_site_aniso_U_12
S01 0.0307(2) 0.0260(2) 0.0303(2) 0.01262(17) 0.00914(18) 0.00352(17)
S02 0.0344(2) 0.0237(2) 0.0298(2) 0.01066(17) 0.00832(18) 0.00315(17)
S03 0.0375(2) 0.0326(2) 0.0239(2) 0.00832(18) 0.00998(18) 0.01074(19)
O007 0.0435(8) 0.0302(7) 0.0304(7) 0.0073(6) 0.0098(6) 0.0069(6)
O008 0.0466(8) 0.0312(7) 0.0342(7) 0.0111(6) 0.0096(6) 0.0001(6)
O009 0.0736(11) 0.0256(7) 0.0301(7) 0.0069(6) 0.0092(7) -0.0002(7)
N00B 0.0560(11) 0.0341(9) 0.0377(9) 0.0087(7) 0.0195(9) 0.0061(8)
N00C 0.0634(12) 0.0289(10) 0.0417(10) 0.0082(8) 0.0171(9) 0.0039(8)
C00D 0.0263(9) 0.0278(9) 0.0320(9) 0.0126(7) 0.0090(7) 0.0059(7)
C00E 0.0280(9) 0.0298(9) 0.0326(9) 0.0147(8) 0.0099(7) 0.0059(7)
C00F 0.0250(9) 0.0274(9) 0.0326(9) 0.0128(7) 0.0061(7) 0.0026(7)
N00G 0.0728(14) 0.0316(10) 0.0411(10) 0.0090(8) 0.0150(9) 0.0064(9)
C00H 0.0262(9) 0.0271(9) 0.0326(9) 0.0111(7) 0.0084(7) 0.0028(7)
C00I 0.0334(10) 0.0314(10) 0.0301(9) 0.0105(8) 0.0088(8) 0.0082(8)
C00J 0.0320(9) 0.0259(9) 0.0277(9) 0.0108(7) 0.0071(7) 0.0076(7)
C00K 0.0331(10) 0.0262(9) 0.0284(9) 0.0097(7) 0.0053(7) 0.0049(7)
C00L 0.0235(9) 0.0290(9) 0.0320(9) 0.0128(8) 0.0062(7) 0.0042(7)
C00M 0.0239(9) 0.0293(9) 0.0335(9) 0.0140(8) 0.0079(7) 0.0052(7)
C00N 0.0320(10) 0.0294(9) 0.0265(9) 0.0086(7) 0.0068(7) 0.0091(7)
N00O 0.0606(12) 0.0377(10) 0.0424(10) 0.0064(8) 0.0166(9) 0.0096(9)
C00P 0.0293(9) 0.0312(10) 0.0312(9) 0.0151(8) 0.0100(7) 0.0041(7)
C00Q 0.0343(10) 0.0262(9) 0.0339(10) 0.0144(8) 0.0149(8) 0.0071(7)
C00R 0.0384(10) 0.0296(9) 0.0287(9) 0.0086(8) 0.0104(8) 0.0111(8)
N00S 0.0692(13) 0.0370(10) 0.0457(11) 0.0148(8) 0.0228(10) 0.0060(9)
C00T 0.0314(10) 0.0264(9) 0.0336(10) 0.0114(8) 0.0077(8) 0.0043(7)
C00U 0.0350(10) 0.0311(10) 0.0277(9) 0.0092(8) 0.0077(8) 0.0115(8)
C00V 0.0301(9) 0.0274(9) 0.0335(9) 0.0115(8) 0.0085(8) 0.0077(7)
C00W 0.0360(10) 0.0270(9) 0.0331(10) 0.0113(8) 0.0092(8) 0.0073(8)
C00X 0.0313(9) 0.0236(9) 0.0299(9) 0.0113(7) 0.0060(7) 0.0066(7)
C00Y 0.0314(9) 0.0297(10) 0.0274(9) 0.0077(8) 0.0066(7) 0.0099(8)
C00Z 0.0327(10) 0.0385(10) 0.0253(9) 0.0106(8) 0.0095(7) 0.0143(8)
C010 0.0354(10) 0.0342(10) 0.0283(9) 0.0102(8) 0.0095(8) 0.0110(8)
C011 0.0332(10) 0.0317(10) 0.0279(9) 0.0090(8) 0.0084(7) 0.0120(8)
C012 0.0405(11) 0.0272(9) 0.0280(9) 0.0110(7) 0.0077(8) 0.0090(8)
C013 0.0272(9) 0.0287(9) 0.0337(9) 0.0141(8) 0.0097(7) 0.0060(7)
C014 0.0282(9) 0.0283(9) 0.0360(10) 0.0140(8) 0.0084(8) 0.0057(7)
C015 0.0252(9) 0.0272(9) 0.0324(9) 0.0145(7) 0.0073(7) 0.0041(7)
C016 0.0435(11) 0.0245(9) 0.0280(9) 0.0083(8) 0.0057(8) 0.0047(8)
C017 0.0364(10) 0.0270(9) 0.0343(10) 0.0122(8) 0.0136(8) 0.0024(8)
C018 0.0291(9) 0.0282(9) 0.0343(10) 0.0136(8) 0.0097(8) 0.0069(7)
C019 0.0322(10) 0.0264(9) 0.0311(9) 0.0089(7) 0.0080(8) 0.0051(7)
C01A 0.0420(11) 0.0292(10) 0.0313(10) 0.0132(8) 0.0143(8) 0.0080(8)
C01B 0.0390(11) 0.0302(10) 0.0302(9) 0.0088(8) 0.0084(8) 0.0085(8)
C01C 0.0344(10) 0.0408(11) 0.0277(9) 0.0131(8) 0.0119(8) 0.0138(8)
C01D 0.0355(10) 0.0321(10) 0.0471(11) 0.0187(9) 0.0201(9) 0.0109(8)
C01E 0.0293(9) 0.0281(9) 0.0333(10) 0.0104(8) 0.0091(8) 0.0020(7)
C01F 0.0325(10) 0.0285(9) 0.0347(10) 0.0128(8) 0.0130(8) 0.0084(8)
C01G 0.0296(10) 0.0334(10) 0.0389(10) 0.0188(8) 0.0084(8) 0.0055(8)
C01H 0.0336(10) 0.0358(10) 0.0264(9) 0.0107(8) 0.0088(7) 0.0128(8)
C01I 0.0403(11) 0.0225(9) 0.0327(10) 0.0051(7) 0.0093(8) 0.0059(8)
C01J 0.0310(10) 0.0296(10) 0.0447(11) 0.0194(8) 0.0119(8) 0.0073(8)
C01K 0.0321(10) 0.0301(10) 0.0338(10) 0.0142(8) 0.0060(8) 0.0048(8)
C01L 0.0338(10) 0.0248(9) 0.0312(9) 0.0100(7) 0.0088(8) 0.0066(7)
C01M 0.0442(11) 0.0307(10) 0.0334(10) 0.0109(8) 0.0131(9) 0.0100(8)
C01N 0.0314(10) 0.0268(9) 0.0413(11) 0.0159(8) 0.0098(8) 0.0073(7)
C01O 0.0355(10) 0.0285(10) 0.0334(10) 0.0098(8) 0.0116(8) 0.0042(8)
C01P 0.0373(10) 0.0308(10) 0.0418(11) 0.0166(8) 0.0189(9) 0.0097(8)
C01Q 0.0317(10) 0.0381(10) 0.0277(9) 0.0109(8) 0.0099(7) 0.0141(8)
C01R 0.0344(10) 0.0326(10) 0.0529(12) 0.0190(9) 0.0201(9) 0.0099(8)
C01S 0.0388(11) 0.0361(10) 0.0315(10) 0.0150(8) 0.0096(8) 0.0075(8)
C01T 0.0437(11) 0.0278(11) 0.0306(10) 0.0079(8) 0.0132(8) 0.0076(8)
C01U 0.0400(11) 0.0348(11) 0.0526(12) 0.0251(9) 0.0243(9) 0.0142(9)
C01V 0.0432(11) 0.0383(11) 0.0270(9) 0.0115(8) 0.0146(8) 0.0135(9)
C01W 0.0374(10) 0.0383(11) 0.0271(9) 0.0101(8) 0.0116(8) 0.0143(8)
C01X 0.0394(11) 0.0334(10) 0.0366(10) 0.0178(8) 0.0126(8) 0.0091(8)
C01Y 0.0368(11) 0.0414(11) 0.0316(10) 0.0094(8) 0.0101(8) 0.0063(9)
C01Z 0.0490(12) 0.0304(11) 0.0357(11) 0.0119(9) 0.0113(9) 0.0068(9)
C020 0.0447(11) 0.0275(10) 0.0354(10) 0.0072(8) 0.0073(9) 0.0067(8)
C021 0.0447(12) 0.0311(10) 0.0444(11) 0.0135(9) 0.0232(9) 0.0061(8)
C022 0.0452(12) 0.0371(11) 0.0337(10) 0.0165(9) 0.0034(9) 0.0068(9)
C023 0.0466(12) 0.0269(10) 0.0392(11) 0.0059(8) 0.0089(9) 0.0080(8)
C024 0.0491(12) 0.0392(11) 0.0336(10) 0.0171(9) 0.0157(9) 0.0141(9)
C025 0.0392(11) 0.0263(10) 0.0453(11) 0.0130(8) 0.0117(9) 0.0061(8)
C026 0.0425(11) 0.0381(11) 0.0333(10) 0.0111(8) 0.0166(9) 0.0100(9)
C027 0.0417(11) 0.0342(10) 0.0336(10) 0.0139(8) 0.0144(8) 0.0101(8)
C028 0.0384(11) 0.0322(10) 0.0550(13) 0.0180(9) 0.0223(10) 0.0090(8)
C029 0.0563(13) 0.0313(10) 0.0313(10) 0.0063(8) 0.0137(9) 0.0091(9)
C02A 0.0373(11) 0.0436(12) 0.0337(10) 0.0086(9) 0.0103(8) 0.0066(9)
C02B 0.0430(12) 0.0392(11) 0.0411(11) 0.0206(9) 0.0135(9) 0.0087(9)
C02D 0.0483(12) 0.0397(11) 0.0307(10) 0.0149(9) 0.0081(9) 0.0094(9)
C02E 0.0408(11) 0.0314(10) 0.0579(13) 0.0209(10) 0.0182(10) 0.0085(9)
C02F 0.0541(13) 0.0308(10) 0.0304(10) 0.0109(8) 0.0114(9) 0.0112(9)
C02G 0.0492(12) 0.0331(11) 0.0330(10) 0.0134(8) 0.0107(9) 0.0012(9)
C02H 0.0377(11) 0.0407(12) 0.0674(15) 0.0301(11) 0.0254(10) 0.0158(9)
C02I 0.0443(12) 0.0385(12) 0.0663(15) 0.0324(11) 0.0239(11) 0.0091(9)
C02J 0.0569(13) 0.0444(12) 0.0316(10) 0.0171(9) 0.0189(9) 0.0210(10)
C02K 0.0618(14) 0.0375(11) 0.0376(11) 0.0150(9) 0.0242(10) 0.0126(10)
C02L 0.0362(11) 0.0467(12) 0.0337(10) 0.0086(9) 0.0079(8) 0.0075(9)
N02M 0.0941(18) 0.0322(11) 0.0703(15) 0.0102(10) 0.0200(13) -0.0016(11)
C02N 0.0708(16) 0.0367(11) 0.0321(11) 0.0081(9) 0.0214(10) 0.0121(10)
C02O 0.0420(12) 0.0490(13) 0.0495(13) 0.0287(10) 0.0191(10) 0.0102(10)
C02P 0.0385(12) 0.0338(11) 0.0809(17) 0.0251(11) 0.0259(12) 0.0098(9)
C02Q 0.0456(12) 0.0481(13) 0.0396(11) 0.0231(10) 0.0056(9) -0.0001(10)
C02R 0.0359(12) 0.0385(12) 0.0840(18) 0.0253(12) 0.0158(11) 0.0089(9)
C02S 0.0438(12) 0.0371(12) 0.0680(15) 0.0192(11) 0.0278(11) 0.0130(9)
C02T 0.0558(14) 0.0533(14) 0.0379(12) 0.0216(10) -0.0027(10) 0.0045(11)
C02U 0.0386(12) 0.0526(13) 0.0387(11) 0.0074(10) 0.0099(9) 0.0103(10)
C02V 0.0453(13) 0.0566(14) 0.0478(13) 0.0041(11) 0.0058(10) 0.0174(11)
C02W 0.0667(16) 0.0764(17) 0.0406(12) 0.0290(12) 0.0248(11) 0.0409(14)
C02X 0.0611(15) 0.0320(12) 0.0522(13) 0.0125(10) 0.0165(11) 0.0068(10)
C02Y 0.0535(14) 0.0475(14) 0.0583(15) 0.0239(11) -0.0105(11) 0.0034(11)
C02Z 0.0408(13) 0.0455(13) 0.110(2) 0.0357(14) 0.0328(14) 0.0185(11)
C030 0.0585(16) 0.0735(18) 0.0474(14) 0.0311(13) -0.0002(12) -0.0031(13)
C031 0.0406(14) 0.0464(15) 0.145(3) 0.0415(17) 0.0231(16) 0.0134(11)
C032 0.098(2) 0.112(3) 0.0572(17) 0.0478(17) 0.0338(16) 0.066(2)
C034 0.0508(17) 0.154(4) 0.086(2) 0.077(2) -0.0056(15) -0.0016(19)
C03A 0.079(3) 0.206(5) 0.104(3) 0.091(3) -0.017(2) 0.008(3)
C1 0.105(4) 0.479(13) 0.207(7) 0.185(8) -0.032(4) 0.046(6)
C3 0.153(4) 0.109(3) 0.098(3) 0.067(2) 0.059(3) 0.082(3)
C9 0.111(3) 0.114(3) 0.088(3) 0.017(2) 0.018(2) 0.036(3)
C11 0.124(3) 0.091(3) 0.099(3) 0.042(2) 0.048(2) 0.052(2)

loop_
_atom_type_symbol
_atom_type_description
_atom_type_scat_dispersion_real
_atom_type_scat_dispersion_imag
_atom_type_scat_source
C C 0.0181 0.0091 'International Tables Vol C Tables 4.2.6.8 and 6.1.1.4'
H H 0.0000 0.0000 'International Tables Vol C Tables 4.2.6.8 and 6.1.1.4'
N N 0.0311 0.0180 'International Tables Vol C Tables 4.2.6.8 and 6.1.1.4'
O O 0.0492 0.0322 'International Tables Vol C Tables 4.2.6.8 and 6.1.1.4'
S S 0.3331 0.5567 'International Tables Vol C Tables 4.2.6.8 and 6.1.1.4'

loop_
_geom_angle_atom_site_label_1
_geom_angle_atom_site_label_2
_geom_angle_atom_site_label_3
_geom_angle
_geom_angle_site_symmetry_1
_geom_angle_site_symmetry_3
C015 S01 C018 90.44(9) . .
C00F S02 C00T 90.36(9) . .
C01H S03 C010 90.49(9) . .
C00E C00D C00M 120.28(17) . .
C00E C00D C00Q 128.22(16) . .
C00M C00D C00Q 111.49(15) . .
C00D C00E H00E 121.1 . .
C00D C00E C00L 117.87(16) . .
C00L C00E H00E 121.1 . .
C00L C00F S02 135.62(14) . .
C01E C00F S02 113.47(14) . .
C01E C00F C00L 110.90(15) . .
C00L C00H C017 112.13(15) . .
C00P C00H C00L 120.13(17) . .
C00P C00H C017 127.73(16) . .
C00N C00I H00I 113.2 . .
C00N C00I C010 133.60(18) . .
C010 C00I H00I 113.2 . .
C00W C00J C00X 131.77(17) . .
C00W C00J C012 119.33(16) . .
C012 C00J C00X 108.90(15) . .
C00X C00K C016 107.45(15) . .
C019 C00K C00X 126.11(17) . .
C019 C00K C016 126.41(16) . .
C00E C00L C00F 131.86(16) . .
C00E C00L C00H 122.00(16) . .
C00H C00L C00F 106.14(15) . .
C00D C00M C015 106.64(16) . .
C00P C00M C00D 121.95(16) . .
C00P C00M C015 131.40(16) . .
C00I C00N C00Y 126.37(17) . .
C00I C00N C011 126.09(17) . .
C011 C00N C00Y 107.54(15) . .
C00H C00P C00M 117.76(16) . .
C00H C00P H00P 121.1 . .
C00M C00P H00P 121.1 . .
C00D C00Q C01A 113.05(15) . .
C00D C00Q C01P 110.35(15) . .
C013 C00Q C00D 100.34(14) . .
C013 C00Q C01A 111.50(15) . .
C013 C00Q C01P 112.50(15) . .
C01P C00Q C01A 108.95(15) . .
C00U C00R C011 108.74(16) . .
C00U C00R C029 119.19(17) . .
C029 C00R C011 132.06(18) . .
C019 C00T S02 128.89(14) . .
C01O C00T S02 110.79(13) . .
C01O C00T C019 119.74(17) . .
C00R C00U C00Y 109.67(16) . .
C01M C00U C00R 122.21(17) . .
C01M C00U C00Y 128.12(17) . .
C014 C00V H00V 113.0 . .
C014 C00V C018 133.97(18) . .
C018 C00V H00V 113.0 . .
C00J C00W H00W 120.9 . .
C01X C00W C00J 118.25(18) . .
C01X C00W H00W 120.9 . .
C00K C00X C00J 107.08(15) . .
C01L C00X C00J 124.81(16) . .
C01L C00X C00K 128.10(16) . .
O007 C00Y C00N 127.57(16) . .
O007 C00Y C00U 125.93(17) . .
C00U C00Y C00N 106.50(15) . .
C01C C00Z C01H 131.70(17) 2_445 .
C01C C00Z C01Q 121.87(17) 2_445 .
C01Q C00Z C01H 106.43(16) . .
C00I C010 S03 129.20(14) . .
C027 C010 S03 110.87(14) . .
C027 C010 C00I 119.92(17) . .
C00N C011 C00R 107.36(15) . .
C01B C011 C00N 128.35(17) . .
C01B C011 C00R 124.28(16) . .
C00J C012 C016 109.38(16) . .
C02F C012 C00J 122.33(17) . .
C02F C012 C016 128.29(17) . .
C015 C013 C00Q 110.60(16) . .
C01F C013 C00Q 136.82(17) . .
C01F C013 C015 112.29(16) . .
C00V C014 C01K 126.35(17) . .
C00V C014 C01N 125.92(17) . .
C01N C014 C01K 107.71(15) . .
C00M C015 S01 135.31(14) . .
C013 C015 S01 113.58(13) . .
C013 C015 C00M 110.88(15) . .
O009 C016 C00K 126.80(17) . .
O009 C016 C012 126.16(17) . .
C00K C016 C012 107.03(15) . .
C00H C017 C01E 100.18(14) . .
C00H C017 C021 111.05(15) . .
C00H C017 C02G 112.28(17) . .
C01E C017 C021 110.86(16) . .
C01E C017 C02G 112.38(15) . .
C02G C017 C021 109.81(16) . .
C00V C018 S01 129.23(14) . .
C01F C018 S01 110.90(13) . .
C01F C018 C00V 119.58(17) . .
C00K C019 C00T 133.27(18) . .
C00K C019 H019 113.4 . .
C00T C019 H019 113.4 . .
C00Q C01A H01A 108.2 . .
C00Q C01A H01B 108.2 . .
H01A C01A H01B 107.4 . .
C01S C01A C00Q 116.33(15) . .
C01S C01A H01A 108.2 . .
C01S C01A H01B 108.2 . .
C011 C01B C01Z 123.75(17) . .
C011 C01B C020 124.30(17) . .
C01Z C01B C020 111.95(17) . .
C00Z C01C H01N 121.0 2_445 .
C01Q C01C C00Z 117.99(17) . 2_445
C01Q C01C H01N 121.0 . .
H01C C01D H01D 107.8 . .
C01P C01D H01C 109.1 . .
C01P C01D H01D 109.1 . .
C01P C01D C01U 112.51(16) . .
C01U C01D H01C 109.1 . .
C01U C01D H01D 109.1 . .
C00F C01E C017 110.64(16) . .
C01O C01E C00F 112.37(16) . .
C01O C01E C017 136.99(17) . .
C013 C01F C018 112.75(16) . .
C013 C01F H01F 123.6 . .
C018 C01F H01F 123.6 . .
C01J C01G C01K 109.26(16) . .
C02B C01G C01J 122.59(18) . .
C02B C01G C01K 128.14(19) . .
C00Z C01H S03 135.41(15) . .
C01W C01H S03 113.56(14) . .
C01W C01H C00Z 111.00(16) . .
N00B C01I C01L 178.6(2) . .
C01G C01J C01N 109.29(16) . .
C01G C01J C02E 119.33(18) . .
C02E C01J C01N 131.38(19) . .
O008 C01K C014 127.72(17) . .
O008 C01K C01G 125.66(18) . .
C014 C01K C01G 106.62(16) . .
C00X C01L C01I 124.09(17) . .
C00X C01L C01T 123.54(17) . .
C01T C01L C01I 112.37(16) . .
C00U C01M H01P 121.0 . .
C02K C01M C00U 118.00(18) . .
C02K C01M H01P 121.0 . .
C014 C01N C01J 107.07(16) . .
C025 C01N C014 128.05(17) . .
C025 C01N C01J 124.85(17) . .
C00T C01O H01O 123.5 . .
C01E C01O C00T 112.98(17) . .
C01E C01O H01O 123.5 . .
C00Q C01P H01E 108.3 . .
C00Q C01P H01G 108.3 . .
C01D C01P C00Q 115.78(15) . .
C01D C01P H01E 108.3 . .
C01D C01P H01G 108.3 . .
H01E C01P H01G 107.4 . .
C00Z C01Q C01V 111.65(16) . .
C01C C01Q C00Z 120.14(18) . .
C01C C01Q C01V 128.19(17) . .
H01H C01R H01I 107.7 . .
C01U C01R H01H 108.9 . .
C01U C01R H01I 108.9 . .
C01U C01R C02H 113.49(17) . .
C02H C01R H01H 108.9 . .
C02H C01R H01I 108.9 . .
C01A C01S H01J 109.0 . .
C01A C01S H01K 109.0 . .
C01A C01S C02D 112.79(16) . .
H01J C01S H01K 107.8 . .
C02D C01S H01J 109.0 . .
C02D C01S H01K 109.0 . .
N00C C01T C01L 177.0(2) . .
C01D C01U H01L 108.8 . .
C01D C01U H01M 108.8 . .
C01R C01U C01D 113.71(17) . .
C01R C01U H01L 108.8 . .
C01R C01U H01M 108.8 . .
H01L C01U H01M 107.7 . .
C01Q C01V C026 111.10(16) . .
C01Q C01V C02J 112.43(17) . .
C01W C01V C01Q 100.36(15) . .
C01W C01V C026 112.15(17) . .
C01W C01V C02J 111.43(16) . .
C026 C01V C02J 109.19(16) . .
C01H C01W C01V 110.53(17) . .
C027 C01W C01H 112.28(16) . .
C027 C01W C01V 137.13(18) . .
C00W C01X H01X 119.1 . .
C00W C01X C024 121.81(18) . .
C024 C01X H01X 119.1 . .
H01Q C01Y H01R 107.8 . .
C026 C01Y H01Q 109.0 . .
C026 C01Y H01R 109.0 . .
C026 C01Y C02A 112.80(17) . .
C02A C01Y H01Q 109.0 . .
C02A C01Y H01R 109.0 . .
N00G C01Z C01B 176.3(2) . .
N00S C020 C01B 177.6(2) . .
C017 C021 H02A 108.4 . .
C017 C021 H02B 108.4 . .
H02A C021 H02B 107.5 . .
C028 C021 C017 115.30(16) . .
C028 C021 H02A 108.4 . .
C028 C021 H02B 108.4 . .
H02C C022 H02D 107.6 . .
C02D C022 H02C 108.7 . .
C02D C022 H02D 108.7 . .
C02T C022 H02C 108.7 . .
C02T C022 H02D 108.7 . .
C02T C022 C02D 114.28(18) . .
N00O C023 C025 178.4(2) . .
C01X C024 H024 119.9 . .
C02F C024 C01X 120.16(18) . .
C02F C024 H024 119.9 . .
C01N C025 C023 123.70(17) . .
C01N C025 C02X 124.11(19) . .
C023 C025 C02X 112.18(18) . .
C01V C026 H1AA 108.3 . .
C01V C026 H 108.3 . .
C01Y C026 C01V 115.85(16) . .
C01Y C026 H1AA 108.3 . .
C01Y C026 H 108.3 . .
H1AA C026 H 107.4 . .
C010 C027 H027 123.6 . .
C01W C027 C010 112.78(18) . .
C01W C027 H027 123.6 . .
C021 C028 H02E 109.0 . .
C021 C028 H02F 109.0 . .
C021 C028 C02S 113.07(18) . .
H02E C028 H02F 107.8 . .
C02S C028 H02E 109.0 . .
C02S C028 H02F 109.0 . .
C00R C029 H029 120.7 . .
C02N C029 C00R 118.57(19) . .
C02N C029 H029 120.7 . .
C01Y C02A H2AA 108.9 . .
C01Y C02A HA 108.9 . .
H2AA C02A HA 107.7 . .
C02L C02A C01Y 113.42(17) . .
C02L C02A H2AA 108.9 . .
C02L C02A HA 108.9 . .
C01G C02B H02G 121.2 . .
C02O C02B C01G 117.5(2) . .
C02O C02B H02G 121.2 . .
C01S C02D H02H 108.6 . .
C01S C02D H02I 108.6 . .
C022 C02D C01S 114.47(16) . .
C022 C02D H02H 108.6 . .
C022 C02D H02I 108.6 . .
H02H C02D H02I 107.6 . .
C01J C02E H02J 121.0 . .
C02I C02E C01J 118.1(2) . .
C02I C02E H02J 121.0 . .
C012 C02F H02K 120.9 . .
C024 C02F C012 118.12(18) . .
C024 C02F H02K 120.9 . .
C017 C02G H02L 108.2 . .
C017 C02G H02M 108.2 . .
H02L C02G H02M 107.4 . .
C02Q C02G C017 116.26(16) . .
C02Q C02G H02L 108.2 . .
C02Q C02G H02M 108.2 . .
C01R C02H H02N 108.9 . .
C01R C02H H02O 108.9 . .
H02N C02H H02O 107.7 . .
C02R C02H C01R 113.57(19) . .
C02R C02H H02N 108.9 . .
C02R C02H H02O 108.9 . .
C02E C02I H02P 119.0 . .
C02O C02I C02E 121.98(19) . .
C02O C02I H02P 119.0 . .
C01V C02J H3AA 108.2 . .
C01V C02J HB 108.2 . .
H3AA C02J HB 107.4 . .
C02W C02J C01V 116.25(17) . .
C02W C02J H3AA 108.2 . .
C02W C02J HB 108.2 . .
C01M C02K H4AA 119.7 . .
C01M C02K C02N 120.50(19) . .
C02N C02K H4AA 119.7 . .
C02A C02L H5AA 108.6 . .
C02A C02L HC 108.6 . .
C02A C02L C02U 114.65(18) . .
H5AA C02L HC 107.6 . .
C02U C02L H5AA 108.6 . .
C02U C02L HC 108.6 . .
C029 C02N C02K 121.35(19) . .
C029 C02N H6AA 119.3 . .
C02K C02N H6AA 119.3 . .
C02B C02O H02Q 119.7 . .
C02I C02O C02B 120.5(2) . .
C02I C02O H02Q 119.7 . .
H02R C02P H02S 107.6 . .
C02S C02P H02R 108.7 . .
C02S C02P H02S 108.7 . .
C02S C02P C02Z 114.0(2) . .
C02Z C02P H02R 108.7 . .
C02Z C02P H02S 108.7 . .
C02G C02Q H02T 109.0 . .
C02G C02Q H02U 109.0 . .
C02G C02Q C030 113.05(19) . .
H02T C02Q H02U 107.8 . .
C030 C02Q H02T 109.0 . .
C030 C02Q H02U 109.0 . .
C02H C02R H02V 109.5 . .
C02H C02R H02W 109.5 . .
C02H C02R H02X 109.5 . .
H02V C02R H02W 109.5 . .
H02V C02R H02X 109.5 . .
H02W C02R H02X 109.5 . .
C028 C02S H02Y 108.8 . .
C028 C02S HD 108.8 . .
C02P C02S C028 113.72(19) . .
C02P C02S H02Y 108.8 . .
C02P C02S HD 108.8 . .
H02Y C02S HD 107.7 . .
C022 C02T H02Z 108.8 . .
C022 C02T HE 108.8 . .
H02Z C02T HE 107.7 . .
C02Y C02T C022 113.7(2) . .
C02Y C02T H02Z 108.8 . .
C02Y C02T HE 108.8 . .
C02L C02U H7AA 108.9 . .
C02L C02U HF 108.9 . .
H7AA C02U HF 107.8 . .
C02V C02U C02L 113.19(19) . .
C02V C02U H7AA 108.9 . .
C02V C02U HF 108.9 . .
C02U C02V H8AA 109.5 . .
C02U C02V HG 109.5 . .
C02U C02V HH 109.5 . .
H8AA C02V HG 109.5 . .
H8AA C02V HH 109.5 . .
HG C02V HH 109.5 . .
C02J C02W H9AA 109.0 . .
C02J C02W HI 109.0 . .
C02J C02W C032 112.8(2) . .
H9AA C02W HI 107.8 . .
C032 C02W H9AA 109.0 . .
C032 C02W HI 109.0 . .
N02M C02X C025 176.5(3) . .
C02T C02Y H02 109.5 . .
C02T C02Y HJ 109.5 . .
C02T C02Y HK 109.5 . .
H02 C02Y HJ 109.5 . .
H02 C02Y HK 109.5 . .
HJ C02Y HK 109.5 . .
C02P C02Z H0AA 108.9 . .
C02P C02Z HL 108.9 . .
H0AA C02Z HL 107.7 . .
C031 C02Z C02P 113.3(2) . .
C031 C02Z H0AA 108.9 . .
C031 C02Z HL 108.9 . .
C02Q C030 H03A 108.7 . .
C02Q C030 H03B 108.7 . .
H03A C030 H03B 107.6 . .
C034 C030 C02Q 114.2(2) . .
C034 C030 H03A 108.7 . .
C034 C030 H03B 108.7 . .
C02Z C031 H03C 109.5 . .
C02Z C031 H03D 109.5 . .
C02Z C031 H03E 109.5 . .
H03C C031 H03D 109.5 . .
H03C C031 H03E 109.5 . .
H03D C031 H03E 109.5 . .
C02W C032 H03J 108.1 . .
C02W C032 H03K 108.1 . .
H03J C032 H03K 107.3 . .
C3 C032 C02W 116.8(3) . .
C3 C032 H03J 108.1 . .
C3 C032 H03K 108.1 . .
C030 C034 H03F 108.7 . .
C030 C034 H03G 108.7 . .
H03F C034 H03G 107.6 . .
C03A C034 C030 114.1(3) . .
C03A C034 H03F 108.7 . .
C03A C034 H03G 108.7 . .
C034 C03A H03H 109.2 . .
C034 C03A H03I 109.2 . .
C034 C03A C1 112.1(4) . .
H03H C03A H03I 107.9 . .
C1 C03A H03H 109.2 . .
C1 C03A H03I 109.2 . .
C03A C1 H1A 109.5 . .
C03A C1 H1B 109.5 . .
C03A C1 H1C 109.5 . .
H1A C1 H1B 109.5 . .
H1A C1 H1C 109.5 . .
H1B C1 H1C 109.5 . .
C032 C3 H3A 107.9 . .
C032 C3 H3B 107.9 . .
C032 C3 C11 117.5(3) . .
H3A C3 H3B 107.2 . .
C11 C3 H3A 107.9 . .
C11 C3 H3B 107.9 . .
H9A C9 H9B 109.5 . .
H9A C9 H9C 109.5 . .
H9B C9 H9C 109.5 . .
C11 C9 H9A 109.5 . .
C11 C9 H9B 109.5 . .
C11 C9 H9C 109.5 . .
C3 C11 H11A 109.0 . .
C3 C11 H11B 109.0 . .
C9 C11 C3 112.8(4) . .
C9 C11 H11A 109.0 . .
C9 C11 H11B 109.0 . .
H11A C11 H11B 107.8 . .

loop_
_geom_bond_atom_site_label_1
_geom_bond_atom_site_label_2
_geom_bond_distance
_geom_bond_site_symmetry_2
S01 C015 1.7072(17) .
S01 C018 1.7488(19) .
S02 C00F 1.7079(18) .
S02 C00T 1.7512(19) .
S03 C010 1.7480(19) .
S03 C01H 1.7043(18) .
O007 C00Y 1.219(2) .
O008 C01K 1.220(2) .
O009 C016 1.222(2) .
N00B C01I 1.148(2) .
N00C C01T 1.146(3) .
C00D C00E 1.375(3) .
C00D C00M 1.416(2) .
C00D C00Q 1.529(2) .
C00E H00E 0.9300 .
C00E C00L 1.395(3) .
C00F C00L 1.449(3) .
C00F C01E 1.384(3) .
N00G C01Z 1.149(3) .
C00H C00L 1.416(2) .
C00H C00P 1.380(3) .
C00H C017 1.523(3) .
C00I H00I 0.9300 .
C00I C00N 1.374(2) .
C00I C010 1.413(3) .
C00J C00W 1.394(3) .
C00J C00X 1.489(2) .
C00J C012 1.396(3) .
C00K C00X 1.465(2) .
C00K C016 1.474(3) .
C00K C019 1.375(3) .
C00M C00P 1.396(3) .
C00M C015 1.443(2) .
C00N C00Y 1.481(3) .
C00N C011 1.458(2) .
N00O C023 1.152(3) .
C00P H00P 0.9300 .
C00Q C013 1.522(2) .
C00Q C01A 1.546(3) .
C00Q C01P 1.544(3) .
C00R C00U 1.394(3) .
C00R C011 1.484(2) .
C00R C029 1.395(3) .
N00S C020 1.150(3) .
C00T C019 1.417(3) .
C00T C01O 1.405(3) .
C00U C00Y 1.477(2) .
C00U C01M 1.385(3) .
C00V H00V 0.9300 .
C00V C014 1.377(2) .
C00V C018 1.414(3) .
C00W H00W 0.9300 .
C00W C01X 1.389(3) .
C00X C01L 1.367(3) .
C00Z C01C 1.393(3) 2_445
C00Z C01H 1.445(3) .
C00Z C01Q 1.418(2) .
C010 C027 1.408(3) .
C011 C01B 1.379(3) .
C012 C016 1.478(3) .
C012 C02F 1.384(3) .
C013 C015 1.384(3) .
C013 C01F 1.383(3) .
C014 C01K 1.476(3) .
C014 C01N 1.461(3) .
C017 C01E 1.525(2) .
C017 C021 1.546(3) .
C017 C02G 1.541(3) .
C018 C01F 1.408(2) .
C019 H019 0.9300 .
C01A H01A 0.9700 .
C01A H01B 0.9700 .
C01A C01S 1.522(3) .
C01B C01Z 1.431(3) .
C01B C020 1.433(3) .
C01C C00Z 1.393(3) 2_445
C01C H01N 0.9300 .
C01C C01Q 1.379(3) .
C01D H01C 0.9700 .
C01D H01D 0.9700 .
C01D C01P 1.516(3) .
C01D C01U 1.524(3) .
C01E C01O 1.379(3) .
C01F H01F 0.9300 .
C01G C01J 1.392(3) .
C01G C01K 1.485(3) .
C01G C02B 1.388(3) .
C01H C01W 1.386(3) .
C01I C01L 1.436(3) .
C01J C01N 1.485(3) .
C01J C02E 1.398(3) .
C01L C01T 1.431(3) .
C01M H01P 0.9300 .
C01M C02K 1.381(3) .
C01N C025 1.375(3) .
C01O H01O 0.9300 .
C01P H01E 0.9700 .
C01P H01G 0.9700 .
C01Q C01V 1.529(3) .
C01R H01H 0.9700 .
C01R H01I 0.9700 .
C01R C01U 1.512(3) .
C01R C02H 1.521(3) .
C01S H01J 0.9700 .
C01S H01K 0.9700 .
C01S C02D 1.524(3) .
C01U H01L 0.9700 .
C01U H01M 0.9700 .
C01V C01W 1.522(2) .
C01V C026 1.544(3) .
C01V C02J 1.547(3) .
C01W C027 1.381(3) .
C01X H01X 0.9300 .
C01X C024 1.393(3) .
C01Y H01Q 0.9700 .
C01Y H01R 0.9700 .
C01Y C026 1.515(3) .
C01Y C02A 1.523(3) .
C021 H02A 0.9700 .
C021 H02B 0.9700 .
C021 C028 1.514(3) .
C022 H02C 0.9700 .
C022 H02D 0.9700 .
C022 C02D 1.519(3) .
C022 C02T 1.519(3) .
C023 C025 1.434(3) .
C024 H024 0.9300 .
C024 C02F 1.383(3) .
C025 C02X 1.437(3) .
C026 H1AA 0.9700 .
C026 H 0.9700 .
C027 H027 0.9300 .
C028 H02E 0.9700 .
C028 H02F 0.9700 .
C028 C02S 1.523(3) .
C029 H029 0.9300 .
C029 C02N 1.385(3) .
C02A H2AA 0.9700 .
C02A HA 0.9700 .
C02A C02L 1.513(3) .
C02B H02G 0.9300 .
C02B C02O 1.387(3) .
C02D H02H 0.9700 .
C02D H02I 0.9700 .
C02E H02J 0.9300 .
C02E C02I 1.387(3) .
C02F H02K 0.9300 .
C02G H02L 0.9700 .
C02G H02M 0.9700 .
C02G C02Q 1.516(3) .
C02H H02N 0.9700 .
C02H H02O 0.9700 .
C02H C02R 1.506(3) .
C02I H02P 0.9300 .
C02I C02O 1.385(3) .
C02J H3AA 0.9700 .
C02J HB 0.9700 .
C02J C02W 1.514(3) .
C02K H4AA 0.9300 .
C02K C02N 1.392(3) .
C02L H5AA 0.9700 .
C02L HC 0.9700 .
C02L C02U 1.527(3) .
N02M C02X 1.147(3) .
C02N H6AA 0.9300 .
C02O H02Q 0.9300 .
C02P H02R 0.9700 .
C02P H02S 0.9700 .
C02P C02S 1.506(4) .
C02P C02Z 1.517(3) .
C02Q H02T 0.9700 .
C02Q H02U 0.9700 .
C02Q C030 1.526(3) .
C02R H02V 0.9600 .
C02R H02W 0.9600 .
C02R H02X 0.9600 .
C02S H02Y 0.9700 .
C02S HD 0.9700 .
C02T H02Z 0.9700 .
C02T HE 0.9700 .
C02T C02Y 1.514(3) .
C02U H7AA 0.9700 .
C02U HF 0.9700 .
C02U C02V 1.506(3) .
C02V H8AA 0.9600 .
C02V HG 0.9600 .
C02V HH 0.9600 .
C02W H9AA 0.9700 .
C02W HI 0.9700 .
C02W C032 1.539(3) .
C02Y H02 0.9600 .
C02Y HJ 0.9600 .
C02Y HK 0.9600 .
C02Z H0AA 0.9700 .
C02Z HL 0.9700 .
C02Z C031 1.504(4) .
C030 H03A 0.9700 .
C030 H03B 0.9700 .
C030 C034 1.516(4) .
C031 H03C 0.9600 .
C031 H03D 0.9600 .
C031 H03E 0.9600 .
C032 H03J 0.9700 .
C032 H03K 0.9700 .
C032 C3 1.504(5) .
C034 H03F 0.9700 .
C034 H03G 0.9700 .
C034 C03A 1.510(4) .
C03A H03H 0.9700 .
C03A H03I 0.9700 .
C03A C1 1.566(8) .
C1 H1A 0.9600 .
C1 H1B 0.9600 .
C1 H1C 0.9600 .
C3 H3A 0.9700 .
C3 H3B 0.9700 .
C3 C11 1.547(5) .
C9 H9A 0.9600 .
C9 H9B 0.9600 .
C9 H9C 0.9600 .
C9 C11 1.511(5) .
C11 H11A 0.9700 .
C11 H11B 0.9700 .

loop_
_smtbx_masks_void_nr
_smtbx_masks_void_average_x
_smtbx_masks_void_average_y
_smtbx_masks_void_average_z
_smtbx_masks_void_volume
_smtbx_masks_void_count_electrons
1 -0.155 -0.034 0.107 105.9 16.7
2 0.155 0.034 0.893 105.9 16.7
3 -0.151 0.426 0.146 232.7 81.2
4 -0.765 0.574 0.854 232.7 81.1
5 0.393 0.251 0.470 52.6 14.0
6 0.607 0.749 0.530 52.6 13.8
